data_7017043
loop_
_publ_author_name
'Xu, Fenfen'
'Du, Shaowu'
'Liu, Yuping'
'Hassan, Jacqueline'
'Zhang, Jie'
'Bond, Alan M.'

_publ_section_title
;
 Synthesis and characterization of diiron dithiolate complexes containing
 a quinoxaline bridge.
;
_journal_issue 41
_journal_name_full 'Dalton transactions (Cambridge, England : 2003)'
_journal_page_first 10907
_journal_page_last 10917
_journal_paper_doi 10.1039/c1dt10953g
_journal_volume 40
_journal_year 2011
_chemical_formula_sum 'C21 H21 Cl2 Fe2 N3 O6 S2'
_chemical_formula_weight 658.13
_chemical_name_systematic
;
?
;
_space_group_IT_number 2
_symmetry_cell_setting triclinic
_symmetry_space_group_name_Hall '-P 1'
_symmetry_space_group_name_H-M 'P -1'
_atom_sites_solution_hydrogens geom
_atom_sites_solution_primary direct
_atom_sites_solution_secondary difmap
_audit_creation_method SHELXL-97
_cell_angle_alpha 89.067(15)
_cell_angle_beta 81.459(14)
_cell_angle_gamma 72.711(10)
_cell_formula_units_Z 2
_cell_length_a 9.174(4)
_cell_length_b 11.761(6)
_cell_length_c 13.765(7)
_cell_measurement_reflns_used 3601
_cell_measurement_temperature 293(2)
_cell_measurement_theta_max 27.47
_cell_measurement_theta_min 3.63
_cell_volume 1401.7(12)
_computing_cell_refinement 'Siemens SMART'
_computing_data_collection 'Siemens SMART'
_computing_data_reduction 'Siemens XPREP'
_computing_molecular_graphics 'Bruker SHELXTL'
_computing_publication_material 'Bruker SHELXTL'
_computing_structure_refinement 'Siemens SHELXTL'
_computing_structure_solution 'Siemens SHELXTL'
_diffrn_ambient_temperature 293(2)
_diffrn_measured_fraction_theta_full 0.972
_diffrn_measured_fraction_theta_max 0.972
_diffrn_measurement_device_type 'Saturn70 (4x4 bin mode)'
_diffrn_measurement_method '\w scans'
_diffrn_radiation_monochromator graphite
_diffrn_radiation_source 'fine-focus sealed tube'
_diffrn_radiation_type MoK\a
_diffrn_radiation_wavelength 0.71073
_diffrn_reflns_av_R_equivalents 0.0327
_diffrn_reflns_av_sigmaI/netI 0.0565
_diffrn_reflns_limit_h_max 11
_diffrn_reflns_limit_h_min -11
_diffrn_reflns_limit_k_max 15
_diffrn_reflns_limit_k_min -11
_diffrn_reflns_limit_l_max 17
_diffrn_reflns_limit_l_min -17
_diffrn_reflns_number 10801
_diffrn_reflns_theta_full 27.47
_diffrn_reflns_theta_max 27.47
_diffrn_reflns_theta_min 3.63
_diffrn_standards_decay_% none
_diffrn_standards_interval_count none
_diffrn_standards_interval_time none
_diffrn_standards_number none
_exptl_absorpt_coefficient_mu 1.414
_exptl_absorpt_correction_T_max 1.0000
_exptl_absorpt_correction_T_min 0.5083
_exptl_absorpt_correction_type multi-scan
_exptl_absorpt_process_details 'Sphere (Rigaku Crystalclear)'
_exptl_crystal_colour red
_exptl_crystal_density_diffrn 1.559
_exptl_crystal_density_method 'not measured'
_exptl_crystal_description prism
_exptl_crystal_F_000 668
_exptl_crystal_size_max .22
_exptl_crystal_size_mid .16
_exptl_crystal_size_min .11
_refine_diff_density_max 1.063
_refine_diff_density_min -1.306
_refine_diff_density_rms 0.126
_refine_ls_extinction_method none
_refine_ls_goodness_of_fit_ref 1.007
_refine_ls_hydrogen_treatment constr
_refine_ls_matrix_type full
_refine_ls_number_parameters 325
_refine_ls_number_reflns 6235
_refine_ls_number_restraints 0
_refine_ls_restrained_S_all 1.007
_refine_ls_R_factor_gt 0.0592
_refine_ls_shift/su_max 0.000
_refine_ls_shift/su_mean 0.000
_refine_ls_structure_factor_coef Fsqd
_refine_ls_weighting_details 'calc w=1/[\s^2^(Fo^2^)+(0.1055P)^2^+2.1190P] where P=(Fo^2^+2Fc^2^)/3'
_refine_ls_weighting_scheme calc
_refine_ls_wR_factor_gt 0.1602
_refine_ls_wR_factor_ref 0.1777
_reflns_number_gt 4888
_reflns_number_total 6235
_reflns_threshold_expression >2sigma(I)
_cod_data_source_file c1dt10953g.txt
_cod_data_source_block compound_8
_cod_depositor_comments
;
The following automatic conversions were performed:

'_symmetry_cell_setting' value 'Triclinic' changed to 'triclinic'
according to /home/saulius/struct/CIF-dictionaries/cif_core.dic
dictionary named 'cif_core.dic' version 2.4.1 from
2010-06-29.

'_exptl_absorpt_correction_type' value 'Multi-scan'
changed to 'multi-scan' according to
/home/saulius/struct/CIF-dictionaries/cif_core.dic dictionary named
'cif_core.dic' version 2.4.1 from 2010-06-29.

Automatic conversion script
Id: cif_fix_values 1715 2011-07-08 13:25:40Z adriana 
;
_cod_original_sg_symbol_H-M P-1
_cod_database_code 7017043
_refine_ls_r_factor_ref 0.0752

loop_
_symmetry_equiv_pos_as_xyz
'x, y, z'
'-x, -y, -z'

loop_
_atom_site_label
_atom_site_type_symbol
_atom_site_fract_x
_atom_site_fract_y
_atom_site_fract_z
_atom_site_U_iso_or_equiv
_atom_site_adp_type
_atom_site_occupancy
_atom_site_symmetry_multiplicity
_atom_site_calc_flag
_atom_site_refinement_flags
Fe1 Fe 0.34529(6) 0.22198(5) 0.14631(4) 0.01807(16) Uani 1 1 d .
Fe2 Fe 0.10794(6) 0.20506(5) 0.08286(4) 0.02054(17) Uani 1 1 d .
S1 S 0.17321(11) 0.14235(9) 0.23154(7) 0.0222(2) Uani 1 1 d .
S2 S 0.14548(11) 0.38042(8) 0.11920(7) 0.0209(2) Uani 1 1 d .
N1 N 0.1663(4) 0.3120(4) 0.4524(3) 0.0312(8) Uani 1 1 d .
N2 N 0.1286(4) 0.5273(3) 0.3490(2) 0.0267(7) Uani 1 1 d .
N3 N 0.5176(4) 0.2919(3) -0.0392(2) 0.0253(7) Uani 1 1 d .
O1 O 0.4932(4) 0.3009(3) 0.2961(2) 0.0364(7) Uani 1 1 d .
O2 O 0.5529(4) -0.0226(3) 0.1163(3) 0.0411(8) Uani 1 1 d .
O3 O 0.1630(4) 0.2725(3) -0.1226(2) 0.0415(8) Uani 1 1 d .
O4 O 0.1839(4) -0.0476(3) 0.0247(3) 0.0392(8) Uani 1 1 d .
O5 O -0.2302(4) 0.2680(4) 0.1269(3) 0.0444(9) Uani 1 1 d .
C1 C 0.4355(4) 0.2715(4) 0.2374(3) 0.0246(8) Uani 1 1 d .
C2 C 0.4723(4) 0.0749(4) 0.1282(3) 0.0250(8) Uani 1 1 d .
C3 C 0.1405(5) 0.2449(4) -0.0429(3) 0.0275(9) Uani 1 1 d .
C4 C 0.1542(5) 0.0512(4) 0.0475(3) 0.0277(9) Uani 1 1 d .
C5 C -0.1002(5) 0.2426(4) 0.1079(3) 0.0278(9) Uani 1 1 d .
C6 C 0.0450(5) 0.2327(4) 0.3371(3) 0.0300(9) Uani 1 1 d .
H6A H -0.0564 0.2683 0.3185 0.036 Uiso 1 1 calc R
H6B H 0.0337 0.1804 0.3911 0.036 Uiso 1 1 calc R
C7 C 0.1016(4) 0.3296(4) 0.3722(3) 0.0249(8) Uani 1 1 d .
C8 C 0.2157(5) 0.4027(5) 0.4837(3) 0.0320(10) Uani 1 1 d .
C9 C 0.2863(5) 0.3881(5) 0.5697(3) 0.0414(12) Uani 1 1 d .
H9A H 0.2994 0.3178 0.6040 0.050 Uiso 1 1 calc R
C10 C 0.3355(5) 0.4785(6) 0.6022(4) 0.0471(14) Uani 1 1 d .
H10A H 0.3813 0.4693 0.6589 0.057 Uiso 1 1 calc R
C11 C 0.3172(5) 0.5843(6) 0.5507(4) 0.0477(15) Uani 1 1 d .
H11A H 0.3527 0.6439 0.5731 0.057 Uiso 1 1 calc R
C12 C 0.2476(5) 0.6013(5) 0.4676(3) 0.0371(11) Uani 1 1 d .
H12A H 0.2344 0.6726 0.4349 0.044 Uiso 1 1 calc R
C13 C 0.1963(5) 0.5101(4) 0.4319(3) 0.0310(10) Uani 1 1 d .
C14 C 0.0834(4) 0.4383(4) 0.3198(3) 0.0240(8) Uani 1 1 d .
C15 C 0.0100(5) 0.4552(4) 0.2281(3) 0.0255(8) Uani 1 1 d .
H15A H -0.0282 0.5398 0.2166 0.031 Uiso 1 1 calc R
H15B H -0.0776 0.4240 0.2376 0.031 Uiso 1 1 calc R
C16 C 0.4528(4) 0.2660(3) 0.0326(3) 0.0216(8) Uani 1 1 d .
C17 C 0.5859(5) 0.3292(4) -0.1324(3) 0.0276(9) Uani 1 1 d .
C18 C 0.4854(7) 0.4542(4) -0.1484(4) 0.0437(12) Uani 1 1 d .
H18A H 0.3924 0.4502 -0.1703 0.066 Uiso 1 1 calc R
H18B H 0.5406 0.4915 -0.1973 0.066 Uiso 1 1 calc R
H18C H 0.4598 0.4999 -0.0878 0.066 Uiso 1 1 calc R
C19 C 0.7509(6) 0.3269(5) -0.1234(4) 0.0409(11) Uani 1 1 d .
H19A H 0.8108 0.2470 -0.1125 0.061 Uiso 1 1 calc R
H19B H 0.7490 0.3778 -0.0691 0.061 Uiso 1 1 calc R
H19C H 0.7964 0.3546 -0.1829 0.061 Uiso 1 1 calc R
C20 C 0.5831(6) 0.2429(4) -0.2121(3) 0.0384(11) Uani 1 1 d .
H20A H 0.4781 0.2467 -0.2160 0.058 Uiso 1 1 calc R
H20B H 0.6390 0.1634 -0.1967 0.058 Uiso 1 1 calc R
H20C H 0.6304 0.2637 -0.2740 0.058 Uiso 1 1 calc R
C21 C 0.0740(13) 0.1344(11) 0.6574(9) 0.110(3) Uani 1 1 d .
H21A H 0.0207 0.2113 0.6897 0.132 Uiso 1 1 calc R
H21B H 0.1596 0.1430 0.6104 0.132 Uiso 1 1 calc R
Cl1 Cl 0.1453(7) 0.0274(6) 0.7470(4) 0.206(2) Uani 1 1 d .
Cl2 Cl -0.0480(5) 0.0888(4) 0.5987(3) 0.1596(15) Uani 1 1 d .
O6 O 0.5756(15) 0.0572(12) 0.5569(12) 0.271(10) Uani 1 1 d .
H0A H 0.6754 0.0136 0.5519 0.325 Uiso 1 1 d R
H0B H 0.5229 0.0762 0.6179 0.325 Uiso 1 1 d R

loop_
_atom_site_aniso_label
_atom_site_aniso_U_11
_atom_site_aniso_U_22
_atom_site_aniso_U_33
_atom_site_aniso_U_23
_atom_site_aniso_U_13
_atom_site_aniso_U_12
Fe1 0.0165(3) 0.0190(3) 0.0195(3) -0.0005(2) -0.0020(2) -0.0068(2)
Fe2 0.0176(3) 0.0208(3) 0.0242(3) -0.0034(2) -0.0036(2) -0.0066(2)
S1 0.0210(5) 0.0225(5) 0.0237(5) 0.0006(4) 0.0001(4) -0.0091(4)
S2 0.0226(5) 0.0183(5) 0.0219(5) -0.0017(3) -0.0043(3) -0.0059(4)
N1 0.0291(18) 0.039(2) 0.0238(17) 0.0000(15) 0.0019(14) -0.0098(16)
N2 0.0249(17) 0.0297(18) 0.0239(17) -0.0064(14) 0.0007(13) -0.0073(14)
N3 0.0279(17) 0.0258(17) 0.0231(17) 0.0016(14) -0.0018(13) -0.0103(14)
O1 0.0334(17) 0.051(2) 0.0297(16) -0.0044(14) -0.0081(13) -0.0192(15)
O2 0.0350(18) 0.0259(17) 0.053(2) 0.0030(15) 0.0047(15) -0.0011(14)
O3 0.050(2) 0.043(2) 0.0269(17) 0.0018(14) -0.0083(14) -0.0066(16)
O4 0.0434(19) 0.0215(16) 0.053(2) -0.0077(14) -0.0057(15) -0.0098(14)
O5 0.0220(16) 0.057(2) 0.051(2) -0.0135(18) -0.0003(14) -0.0091(15)
C1 0.0204(18) 0.032(2) 0.0213(18) -0.0020(16) 0.0023(15) -0.0109(16)
C2 0.0190(18) 0.030(2) 0.027(2) 0.0020(16) -0.0002(15) -0.0106(17)
C3 0.024(2) 0.027(2) 0.031(2) -0.0053(17) -0.0086(16) -0.0065(16)
C4 0.0225(19) 0.034(2) 0.027(2) -0.0035(17) -0.0037(15) -0.0094(17)
C5 0.025(2) 0.031(2) 0.030(2) -0.0056(17) -0.0062(16) -0.0094(17)
C6 0.027(2) 0.037(2) 0.025(2) -0.0061(17) 0.0077(16) -0.0132(18)
C7 0.0199(18) 0.030(2) 0.0211(18) -0.0047(16) 0.0039(14) -0.0047(16)
C8 0.022(2) 0.050(3) 0.023(2) -0.0074(19) 0.0018(15) -0.0102(19)
C9 0.031(2) 0.065(3) 0.024(2) -0.002(2) -0.0015(18) -0.011(2)
C10 0.027(2) 0.085(4) 0.028(2) -0.016(3) -0.0032(18) -0.014(3)
C11 0.026(2) 0.078(4) 0.040(3) -0.033(3) 0.005(2) -0.019(2)
C12 0.024(2) 0.053(3) 0.035(2) -0.017(2) 0.0038(18) -0.015(2)
C13 0.0202(19) 0.046(3) 0.025(2) -0.0144(19) 0.0036(15) -0.0093(18)
C14 0.0182(18) 0.028(2) 0.0228(18) -0.0080(16) 0.0019(14) -0.0041(15)
C15 0.0235(19) 0.026(2) 0.0252(19) -0.0066(16) -0.0024(15) -0.0044(16)
C16 0.0177(17) 0.0219(19) 0.0258(19) -0.0041(15) -0.0030(14) -0.0065(15)
C17 0.036(2) 0.028(2) 0.0222(19) 0.0029(16) 0.0019(16) -0.0176(18)
C18 0.072(4) 0.033(3) 0.030(2) 0.004(2) -0.017(2) -0.017(2)
C19 0.042(3) 0.052(3) 0.036(2) 0.007(2) -0.001(2) -0.028(2)
C20 0.055(3) 0.037(3) 0.026(2) -0.0079(19) 0.007(2) -0.023(2)
C21 0.099(7) 0.114(8) 0.120(8) -0.010(7) -0.014(6) -0.036(6)
Cl1 0.249(6) 0.230(5) 0.198(5) 0.049(4) -0.085(4) -0.138(5)
Cl2 0.175(3) 0.133(3) 0.184(4) 0.056(3) -0.021(3) -0.071(3)
O6 0.228(12) 0.205(12) 0.323(17) -0.165(13) -0.167(13) 0.090(10)

loop_
_atom_type_symbol
_atom_type_description
_atom_type_scat_dispersion_real
_atom_type_scat_dispersion_imag
_atom_type_scat_source
C C 0.0033 0.0016 'International Tables Vol C Tables 4.2.6.8 and 6.1.1.4'
H H 0.0000 0.0000 'International Tables Vol C Tables 4.2.6.8 and 6.1.1.4'
N N 0.0061 0.0033 'International Tables Vol C Tables 4.2.6.8 and 6.1.1.4'
O O 0.0106 0.0060 'International Tables Vol C Tables 4.2.6.8 and 6.1.1.4'
S S 0.1246 0.1234 'International Tables Vol C Tables 4.2.6.8 and 6.1.1.4'
Fe Fe 0.3463 0.8444 'International Tables Vol C Tables 4.2.6.8 and 6.1.1.4'
Cl Cl 0.1484 0.1585 'International Tables Vol C Tables 4.2.6.8 and 6.1.1.4'

loop_
_geom_angle_atom_site_label_1
_geom_angle_atom_site_label_2
_geom_angle_atom_site_label_3
_geom_angle
C2 Fe1 C1 97.80(19)
C2 Fe1 C16 89.12(18)
C1 Fe1 C16 99.59(17)
C2 Fe1 S1 87.01(13)
C1 Fe1 S1 104.99(13)
C16 Fe1 S1 155.41(12)
C2 Fe1 S2 156.27(14)
C1 Fe1 S2 105.88(14)
C16 Fe1 S2 85.60(12)
S1 Fe1 S2 88.24(5)
C2 Fe1 Fe2 102.52(13)
C1 Fe1 Fe2 151.13(12)
C16 Fe1 Fe2 101.00(12)
S1 Fe1 Fe2 56.43(4)
S2 Fe1 Fe2 56.15(4)
C4 Fe2 C3 91.1(2)
C4 Fe2 C5 99.74(19)
C3 Fe2 C5 102.31(19)
C4 Fe2 S2 158.82(13)
C3 Fe2 S2 85.56(14)
C5 Fe2 S2 101.40(14)
C4 Fe2 S1 87.05(14)
C3 Fe2 S1 156.24(13)
C5 Fe2 S1 101.35(14)
S2 Fe2 S1 87.64(4)
C4 Fe2 Fe1 104.58(13)
C3 Fe2 Fe1 102.34(13)
C5 Fe2 Fe1 144.73(13)
S2 Fe2 Fe1 56.09(3)
S1 Fe2 Fe1 55.55(3)
C6 S1 Fe1 116.42(15)
C6 S1 Fe2 114.23(16)
Fe1 S1 Fe2 68.02(4)
C15 S2 Fe1 116.93(14)
C15 S2 Fe2 111.13(14)
Fe1 S2 Fe2 67.76(4)
C7 N1 C8 116.7(4)
C14 N2 C13 116.3(4)
C16 N3 C17 174.9(4)
O1 C1 Fe1 178.7(4)
O2 C2 Fe1 178.5(4)
O3 C3 Fe2 178.3(4)
O4 C4 Fe2 179.9(5)
O5 C5 Fe2 177.3(4)
C7 C6 S1 114.1(3)
C7 C6 H6A 108.7
S1 C6 H6A 108.7
C7 C6 H6B 108.7
S1 C6 H6B 108.7
H6A C6 H6B 107.6
N1 C7 C14 121.7(4)
N1 C7 C6 117.8(4)
C14 C7 C6 120.5(4)
N1 C8 C13 121.2(4)
N1 C8 C9 118.9(5)
C13 C8 C9 119.8(5)
C10 C9 C8 119.6(5)
C10 C9 H9A 120.2
C8 C9 H9A 120.2
C9 C10 C11 120.6(5)
C9 C10 H10A 119.7
C11 C10 H10A 119.7
C12 C11 C10 121.0(5)
C12 C11 H11A 119.5
C10 C11 H11A 119.5
C11 C12 C13 119.9(5)
C11 C12 H12A 120.1
C13 C12 H12A 120.1
N2 C13 C8 121.4(4)
N2 C13 C12 119.5(5)
C8 C13 C12 119.1(4)
N2 C14 C7 122.7(4)
N2 C14 C15 117.0(4)
C7 C14 C15 120.3(4)
C14 C15 S2 112.5(3)
C14 C15 H15A 109.1
S2 C15 H15A 109.1
C14 C15 H15B 109.1
S2 C15 H15B 109.1
H15A C15 H15B 107.8
N3 C16 Fe1 178.3(3)
N3 C17 C20 107.6(3)
N3 C17 C18 106.4(4)
C20 C17 C18 111.2(4)
N3 C17 C19 108.1(3)
C20 C17 C19 111.6(4)
C18 C17 C19 111.6(4)
C17 C18 H18A 109.5
C17 C18 H18B 109.5
H18A C18 H18B 109.5
C17 C18 H18C 109.5
H18A C18 H18C 109.5
H18B C18 H18C 109.5
C17 C19 H19A 109.5
C17 C19 H19B 109.5
H19A C19 H19B 109.5
C17 C19 H19C 109.5
H19A C19 H19C 109.5
H19B C19 H19C 109.5
C17 C20 H20A 109.5
C17 C20 H20B 109.5
H20A C20 H20B 109.5
C17 C20 H20C 109.5
H20A C20 H20C 109.5
H20B C20 H20C 109.5
Cl2 C21 Cl1 109.7(7)
Cl2 C21 H21A 109.7
Cl1 C21 H21A 109.7
Cl2 C21 H21B 109.7
Cl1 C21 H21B 109.7
H21A C21 H21B 108.2
H0A O6 H0B 117.0

loop_
_geom_bond_atom_site_label_1
_geom_bond_atom_site_label_2
_geom_bond_distance
Fe1 C2 1.773(4)
Fe1 C1 1.793(4)
Fe1 C16 1.873(4)
Fe1 S1 2.2447(13)
Fe1 S2 2.2632(13)
Fe1 Fe2 2.5241(12)
Fe2 C4 1.790(5)
Fe2 C3 1.791(5)
Fe2 C5 1.808(4)
Fe2 S2 2.2648(14)
Fe2 S1 2.2679(15)
S1 C6 1.850(4)
S2 C15 1.846(4)
N1 C7 1.315(5)
N1 C8 1.375(6)
N2 C14 1.324(5)
N2 C13 1.363(6)
N3 C16 1.160(5)
N3 C17 1.462(5)
O1 C1 1.139(5)
O2 C2 1.163(5)
O3 C3 1.146(5)
O4 C4 1.149(5)
O5 C5 1.131(5)
C6 C7 1.500(6)
C6 H6A 0.9700
C6 H6B 0.9700
C7 C14 1.435(6)
C8 C13 1.418(7)
C8 C9 1.416(6)
C9 C10 1.377(8)
C9 H9A 0.9300
C10 C11 1.400(9)
C10 H10A 0.9300
C11 C12 1.375(7)
C11 H11A 0.9300
C12 C13 1.414(6)
C12 H12A 0.9300
C14 C15 1.500(5)
C15 H15A 0.9700
C15 H15B 0.9700
C17 C20 1.514(6)
C17 C18 1.518(7)
C17 C19 1.530(6)
C18 H18A 0.9600
C18 H18B 0.9600
C18 H18C 0.9600
C19 H19A 0.9600
C19 H19B 0.9600
C19 H19C 0.9600
C20 H20A 0.9600
C20 H20B 0.9600
C20 H20C 0.9600
C21 Cl2 1.683(11)
C21 Cl1 1.797(13)
C21 H21A 0.9700
C21 H21B 0.9700
O6 H0A 0.9000
O6 H0B 0.9000
